data_4311419
loop_
_publ_author_name
'Lydia Karmazin'
'Marinella Mazzanti'
'Jean-Philippe Bezombes'
'Christelle Gateau'
'Jacques P\'ecaut'

_publ_section_title
;
 Comparative Structural Studies of Iodide Complexes of Uranium(III) and
 Lanthanide(III) with Hexadentate Tetrapodal Neutral N-Donor Ligands
;
_journal_name_full 'Inorganic Chemistry'
_journal_page_first 5147
_journal_page_last 5158
_journal_paper_doi 10.1021/ic049538m
_journal_volume 43
_journal_year 2004
_chemical_formula_sum 'C27 H31.5 I3 La N10.5'
_chemical_formula_weight 1022.74
_chemical_name_systematic
; 
 ? 
;
_space_group_IT_number 161
_symmetry_cell_setting rhombohedral
_symmetry_space_group_name_Hall 'R 3 -2"c'
_symmetry_space_group_name_H-M 'R 3 c :H'
_atom_sites_solution_hydrogens geom
_atom_sites_solution_primary direct
_atom_sites_solution_secondary difmap
_audit_creation_method SHELXL-97
_cell_angle_alpha 90.00
_cell_angle_beta 90.00
_cell_angle_gamma 120.00
_cell_formula_units_Z 18
_cell_length_a 33.379(4)
_cell_length_b 33.379(4)
_cell_length_c 16.034(3)
_cell_measurement_temperature 223(2)
_cell_volume 15471(4)
_computing_cell_refinement 'Bruker SMART'
_computing_data_collection 'Bruker SMART'
_computing_data_reduction 'Bruker SHELXTL'
_computing_molecular_graphics 'Bruker SHELXTL'
_computing_publication_material 'Bruker SHELXTL'
_computing_structure_refinement 'SHELXL-97 (Sheldrick, 1997)'
_computing_structure_solution 'SHELXS-97 (Sheldrick, 1990)'
_diffrn_ambient_temperature 223(2)
_diffrn_measured_fraction_theta_full 0.934
_diffrn_measured_fraction_theta_max 0.934
_diffrn_measurement_device_type 'CCD area detector'
_diffrn_measurement_method 'phi and omega scans'
_diffrn_radiation_monochromator graphite
_diffrn_radiation_source 'fine-focus sealed tube'
_diffrn_radiation_type MoK\a
_diffrn_radiation_wavelength 0.71073
_diffrn_reflns_av_R_equivalents 0.0397
_diffrn_reflns_av_sigmaI/netI 0.0584
_diffrn_reflns_limit_h_max 39
_diffrn_reflns_limit_h_min -23
_diffrn_reflns_limit_k_max 45
_diffrn_reflns_limit_k_min -44
_diffrn_reflns_limit_l_max 14
_diffrn_reflns_limit_l_min -21
_diffrn_reflns_number 14938
_diffrn_reflns_theta_full 28.85
_diffrn_reflns_theta_max 28.85
_diffrn_reflns_theta_min 2.11
_exptl_absorpt_coefficient_mu 3.970
_exptl_absorpt_correction_type none
_exptl_crystal_density_diffrn 1.976
_exptl_crystal_density_method 'not measured'
_exptl_crystal_F_000 8694
_exptl_crystal_size_max 0.2
_exptl_crystal_size_mid 0.04
_exptl_crystal_size_min 0.04
_refine_diff_density_max 1.286
_refine_diff_density_min -0.766
_refine_diff_density_rms 0.193
_refine_ls_abs_structure_details 'Flack H D (1983), Acta Cryst. A39, 876-881'
_refine_ls_abs_structure_Flack 0.05(3)
_refine_ls_extinction_method none
_refine_ls_goodness_of_fit_ref 1.061
_refine_ls_hydrogen_treatment mixed
_refine_ls_matrix_type full
_refine_ls_number_parameters 380
_refine_ls_number_reflns 5694
_refine_ls_number_restraints 0
_refine_ls_restrained_S_all 1.061
_refine_ls_R_factor_all 0.0634
_refine_ls_R_factor_gt 0.0350
_refine_ls_shift/su_max 0.001
_refine_ls_shift/su_mean 0.000
_refine_ls_structure_factor_coef Fsqd
_refine_ls_weighting_details 'calc w=1/[\s^2^(Fo^2^)+(0.0467P)^2^+0.0000P] where P=(Fo^2^+2Fc^2^)/3'
_refine_ls_weighting_scheme calc
_refine_ls_wR_factor_gt 0.0672
_refine_ls_wR_factor_ref 0.0926
_reflns_number_gt 4307
_reflns_number_total 5694
_reflns_threshold_expression >2sigma(I)
_cod_data_source_file ic049538msi20040408_103455_09.cif
_cod_data_source_block struc_La(tpzcn),9
_cod_depositor_comments
;
The following automatic conversions were performed:
'_symmetry_cell_setting' value 'Rhombohedral' changed to 'rhombohedral'
according to '/home/saulius/struct/CIF-dictionaries/cif_core.dic'
dictionary named 'cif_core.dic' version 2.4.1 from 2010-06-29.

Automatic conversion script
Id: cif_fix_enum 1527 2010-12-29 10:47:43Z saulius 
;
_cod_original_sg_symbol_H-M 'R 3 c'
_cod_original_formula_sum 'C27 H31.50 I3 La N10.50'
_cod_database_code 4311419

loop_
_symmetry_equiv_pos_as_xyz
'x, y, z'
'-y, x-y, z'
'-x+y, -x, z'
'-y, -x, z+1/2'
'-x+y, y, z+1/2'
'x, x-y, z+1/2'
'x+2/3, y+1/3, z+1/3'
'-y+2/3, x-y+1/3, z+1/3'
'-x+y+2/3, -x+1/3, z+1/3'
'-y+2/3, -x+1/3, z+5/6'
'-x+y+2/3, y+1/3, z+5/6'
'x+2/3, x-y+1/3, z+5/6'
'x+1/3, y+2/3, z+2/3'
'-y+1/3, x-y+2/3, z+2/3'
'-x+y+1/3, -x+2/3, z+2/3'
'-y+1/3, -x+2/3, z+7/6'
'-x+y+1/3, y+2/3, z+7/6'
'x+1/3, x-y+2/3, z+7/6'

loop_
_atom_site_label
_atom_site_type_symbol
_atom_site_fract_x
_atom_site_fract_y
_atom_site_fract_z
_atom_site_U_iso_or_equiv
_atom_site_adp_type
_atom_site_occupancy
_atom_site_symmetry_multiplicity
_atom_site_calc_flag
_atom_site_refinement_flags
_atom_site_disorder_assembly
_atom_site_disorder_group
I3 I 0.186429(15) 0.232990(18) 0.25224(4) 0.05679(15) Uani 1 1 d . . .
La La 0.227078(10) 0.182415(11) 0.87446(3) 0.02354(7) Uani 1 1 d . . .
I1 I 0.172846(16) 0.115211(16) 1.02477(4) 0.05261(14) Uani 1 1 d . . .
I2 I 0.317747(14) 0.228992(16) 0.98954(4) 0.04590(13) Uani 1 1 d . . .
N1 N 0.25650(14) 0.19319(15) 0.7143(3) 0.0256(12) Uani 1 1 d . . .
N2 N 0.16934(14) 0.18829(15) 0.7649(3) 0.0290(13) Uani 1 1 d . . .
N3 N 0.28383(15) 0.26936(15) 0.8187(3) 0.0295(13) Uani 1 1 d . . .
N4 N 0.26670(15) 0.13550(15) 0.8295(3) 0.0315(13) Uani 1 1 d . . .
N5 N 0.18598(17) 0.22753(16) 0.9286(4) 0.0376(15) Uani 1 1 d . . .
N6 N 0.15953(16) 0.10190(16) 0.8051(4) 0.0372(15) Uani 1 1 d . . .
N7 N 0.35540(17) 0.35513(17) 0.7694(4) 0.0439(17) Uani 1 1 d . . .
N8 N 0.29859(18) 0.07682(17) 0.7820(4) 0.0480(17) Uani 1 1 d . . .
N9 N 0.14537(18) 0.27970(19) 0.9735(4) 0.0504(17) Uani 1 1 d . . .
N10 N 0.0800(2) 0.0231(2) 0.7504(7) 0.100(4) Uani 1 1 d . . .
C1 C 0.30638(18) 0.22899(19) 0.7207(4) 0.0305(16) Uani 1 1 d . . .
H1A H 0.3204 0.2352 0.6650 0.037 Uiso 1 1 calc R . .
H1B H 0.3224 0.2173 0.7557 0.037 Uiso 1 1 calc R . .
C2 C 0.31236(17) 0.27310(19) 0.7573(4) 0.0268(14) Uani 1 1 d . . .
C3 C 0.34809(18) 0.31590(19) 0.7322(4) 0.0319(17) Uani 1 1 d . . .
H3 H 0.3676 0.3176 0.6884 0.038 Uiso 1 1 calc R . .
C4 C 0.3267(2) 0.3508(2) 0.8287(5) 0.0405(19) Uani 1 1 d . . .
H4 H 0.3303 0.3776 0.8551 0.049 Uiso 1 1 calc R . .
C5 C 0.29104(19) 0.30816(18) 0.8540(4) 0.0306(16) Uani 1 1 d . . .
H5 H 0.2714 0.3068 0.8974 0.037 Uiso 1 1 calc R . .
C6 C 0.2550(2) 0.14950(18) 0.6851(4) 0.0324(16) Uani 1 1 d . . .
H6A H 0.2234 0.1275 0.6671 0.039 Uiso 1 1 calc R . .
H6B H 0.2752 0.1569 0.6363 0.039 Uiso 1 1 calc R . .
C7 C 0.26918(18) 0.12700(18) 0.7479(4) 0.0282(16) Uani 1 1 d . . .
C8 C 0.2849(2) 0.0974(2) 0.7259(5) 0.0427(19) Uani 1 1 d . . .
H8 H 0.2860 0.0913 0.6690 0.051 Uiso 1 1 calc R . .
C9 C 0.2968(2) 0.0861(2) 0.8615(5) 0.0390(18) Uani 1 1 d . . .
H9 H 0.3064 0.0723 0.9021 0.047 Uiso 1 1 calc R . .
C10 C 0.2810(2) 0.1158(2) 0.8865(4) 0.0371(17) Uani 1 1 d . . .
H10 H 0.2803 0.1220 0.9435 0.045 Uiso 1 1 calc R . .
C11 C 0.16952(19) 0.23252(19) 0.7790(4) 0.0325(16) Uani 1 1 d . . .
H11A H 0.1431 0.2312 0.7498 0.039 Uiso 1 1 calc R . .
H11B H 0.1978 0.2580 0.7549 0.039 Uiso 1 1 calc R . .
C12 C 0.16706(19) 0.2425(2) 0.8701(4) 0.0325(16) Uani 1 1 d . . .
C13 C 0.14768(19) 0.2691(2) 0.8945(5) 0.042(2) Uani 1 1 d . . .
H13 H 0.1356 0.2801 0.8531 0.050 Uiso 1 1 calc R . .
C14 C 0.1636(2) 0.2647(2) 1.0285(5) 0.045(2) Uani 1 1 d . . .
H14 H 0.1626 0.2715 1.0851 0.054 Uiso 1 1 calc R . .
C15 C 0.1844(2) 0.2391(2) 1.0074(5) 0.0433(19) Uani 1 1 d . . .
H15 H 0.1976 0.2297 1.0495 0.052 Uiso 1 1 calc R . .
C16 C 0.1233(2) 0.1489(2) 0.7898(5) 0.0435(19) Uani 1 1 d . . .
H16A H 0.0993 0.1485 0.7540 0.052 Uiso 1 1 calc R . .
H16B H 0.1166 0.1533 0.8475 0.052 Uiso 1 1 calc R . .
C17 C 0.1218(2) 0.1026(2) 0.7826(5) 0.0401(19) Uani 1 1 d . . .
C18 C 0.0817(2) 0.0619(3) 0.7568(7) 0.071(3) Uani 1 1 d . . .
H18 H 0.0551 0.0636 0.7438 0.085 Uiso 1 1 calc R . .
C19 C 0.1184(3) 0.0216(3) 0.7698(8) 0.083(4) Uani 1 1 d . . .
H19 H 0.1188 -0.0062 0.7625 0.100 Uiso 1 1 calc R . .
C20 C 0.1567(2) 0.0593(2) 0.7998(5) 0.052(2) Uani 1 1 d . . .
H20 H 0.1819 0.0564 0.8174 0.062 Uiso 1 1 calc R . .
C21 C 0.23124(17) 0.2096(2) 0.6568(4) 0.0302(16) Uani 1 1 d . . .
H21 H 0.2427 0.2426 0.6700 0.036 Uiso 1 1 calc R . .
C22 C 0.17937(19) 0.1835(2) 0.6745(4) 0.0308(16) Uani 1 1 d . . .
H22 H 0.1683 0.1503 0.6646 0.037 Uiso 1 1 calc R . .
C23 C 0.1540(2) 0.1979(2) 0.6125(4) 0.0400(17) Uani 1 1 d . . .
H23A H 0.1207 0.1798 0.6234 0.048 Uiso 1 1 calc R . .
H23B H 0.1639 0.2306 0.6213 0.048 Uiso 1 1 calc R . .
C24 C 0.1630(2) 0.1910(3) 0.5231(5) 0.051(2) Uani 1 1 d . . .
H24A H 0.1533 0.1584 0.5132 0.061 Uiso 1 1 calc R . .
H24B H 0.1453 0.1997 0.4857 0.061 Uiso 1 1 calc R . .
C25 C 0.2139(2) 0.2208(2) 0.5062(4) 0.049(2) Uani 1 1 d . . .
H25A H 0.2232 0.2534 0.5151 0.059 Uiso 1 1 calc R . .
H25B H 0.2203 0.2171 0.4480 0.059 Uiso 1 1 calc R . .
C26 C 0.2421(2) 0.2073(2) 0.5644(4) 0.0375(17) Uani 1 1 d . . .
H26A H 0.2351 0.1758 0.5510 0.045 Uiso 1 1 calc R . .
H26B H 0.2752 0.2282 0.5545 0.045 Uiso 1 1 calc R . .
N101 N 0.0487 0.0887 0.5836 0.157(12) Uani 0.50 1 d P . .
C101 C 0.0457 0.0744 0.5177 0.211(13) Uani 0.50 1 d P . .
C102 C 0.0477 0.0737 0.4341 0.28(2) Uani 0.50 1 d P . .
H10A H 0.0711 0.0662 0.4174 0.420 Uiso 0.50 1 calc PR . .
H10B H 0.0555 0.1038 0.4121 0.420 Uiso 0.50 1 calc PR . .
H10C H 0.0179 0.0505 0.4124 0.420 Uiso 0.50 1 calc PR . .

loop_
_atom_site_aniso_label
_atom_site_aniso_U_11
_atom_site_aniso_U_22
_atom_site_aniso_U_33
_atom_site_aniso_U_23
_atom_site_aniso_U_13
_atom_site_aniso_U_12
I3 0.0456(2) 0.0767(3) 0.0501(3) -0.0126(3) -0.0012(2) 0.0321(2)
La 0.02557(12) 0.02561(13) 0.02287(15) 0.00204(13) 0.00157(14) 0.01535(11)
I1 0.0556(2) 0.0589(2) 0.0441(3) 0.0232(2) 0.0125(2) 0.02924(19)
I2 0.0417(2) 0.0531(2) 0.0391(2) -0.0043(2) -0.0124(2) 0.02086(18)
N1 0.026(2) 0.026(2) 0.024(3) -0.0008(19) -0.001(2) 0.0124(17)
N2 0.027(2) 0.031(2) 0.033(3) 0.001(2) 0.002(2) 0.0171(17)
N3 0.026(2) 0.028(2) 0.033(3) 0.003(2) 0.006(2) 0.0125(17)
N4 0.040(2) 0.026(2) 0.037(3) 0.001(2) 0.001(2) 0.0224(17)
N5 0.054(3) 0.030(2) 0.030(3) 0.004(2) 0.011(2) 0.023(2)
N6 0.030(2) 0.030(2) 0.042(3) 0.001(2) 0.003(2) 0.007(2)
N7 0.036(3) 0.030(2) 0.059(4) 0.002(3) 0.010(3) 0.011(2)
N8 0.058(3) 0.039(2) 0.063(4) -0.003(3) 0.005(3) 0.037(2)
N9 0.043(3) 0.048(3) 0.062(4) -0.026(3) -0.002(3) 0.024(2)
N10 0.023(3) 0.045(4) 0.214(11) -0.032(5) -0.014(5) 0.004(3)
C1 0.030(2) 0.032(3) 0.031(3) 0.003(2) 0.003(3) 0.017(2)
C2 0.024(2) 0.040(3) 0.025(3) 0.002(2) 0.000(2) 0.0230(19)
C3 0.019(2) 0.036(3) 0.036(4) -0.002(3) 0.003(3) 0.011(2)
C4 0.034(3) 0.031(3) 0.051(4) 0.000(3) 0.004(3) 0.013(2)
C5 0.033(3) 0.029(3) 0.030(3) -0.005(2) 0.002(3) 0.016(2)
C6 0.034(3) 0.033(3) 0.029(3) -0.009(3) 0.001(3) 0.015(2)
C7 0.029(2) 0.021(2) 0.034(3) -0.002(2) 0.003(3) 0.011(2)
C8 0.043(3) 0.043(3) 0.044(4) -0.007(3) -0.002(3) 0.023(3)
C9 0.045(3) 0.031(3) 0.055(5) 0.003(3) 0.004(3) 0.029(2)
C10 0.045(3) 0.040(3) 0.032(4) 0.003(3) 0.005(3) 0.026(2)
C11 0.033(3) 0.033(3) 0.037(4) 0.006(3) 0.001(3) 0.021(2)
C12 0.029(3) 0.031(3) 0.041(4) 0.001(3) 0.007(3) 0.018(2)
C13 0.027(3) 0.039(3) 0.064(5) -0.008(3) -0.005(3) 0.020(2)
C14 0.048(3) 0.043(3) 0.047(4) -0.012(3) 0.009(3) 0.025(3)
C15 0.056(3) 0.050(3) 0.028(4) -0.002(3) 0.000(3) 0.031(3)
C16 0.036(3) 0.047(3) 0.051(5) 0.003(3) -0.001(3) 0.024(3)
C17 0.037(3) 0.033(3) 0.050(4) 0.005(3) 0.009(3) 0.017(2)
C18 0.034(3) 0.036(4) 0.137(9) -0.013(4) -0.015(5) 0.013(3)
C19 0.056(5) 0.030(4) 0.132(9) -0.013(5) 0.005(6) -0.002(4)
C20 0.046(3) 0.033(3) 0.071(5) 0.013(3) 0.011(4) 0.016(3)
C21 0.028(2) 0.041(3) 0.027(3) 0.000(3) -0.001(2) 0.021(2)
C22 0.033(3) 0.038(3) 0.024(3) -0.004(2) -0.004(3) 0.019(2)
C23 0.041(3) 0.058(3) 0.037(4) -0.002(3) -0.005(3) 0.036(2)
C24 0.059(3) 0.072(4) 0.041(4) -0.005(3) -0.010(3) 0.046(3)
C25 0.071(4) 0.052(4) 0.031(4) 0.015(3) 0.003(3) 0.036(3)
C26 0.046(3) 0.045(3) 0.032(4) 0.001(3) 0.007(3) 0.031(2)
N101 0.163(19) 0.16(2) 0.098(17) 0.002(15) -0.013(17) 0.047(16)
C101 0.053(8) 0.208(14) 0.38(4) -0.211(18) -0.017(16) 0.070(9)
C102 0.071(11) 0.62(6) 0.15(3) 0.00(4) -0.009(17) 0.17(2)

loop_
_atom_type_symbol
_atom_type_description
_atom_type_scat_dispersion_real
_atom_type_scat_dispersion_imag
_atom_type_scat_source
C C 0.0033 0.0016 'International Tables Vol C Tables 4.2.6.8 and 6.1.1.4'
H H 0.0000 0.0000 'International Tables Vol C Tables 4.2.6.8 and 6.1.1.4'
N N 0.0061 0.0033 'International Tables Vol C Tables 4.2.6.8 and 6.1.1.4'
I I -0.4742 1.8119 'International Tables Vol C Tables 4.2.6.8 and 6.1.1.4'
La La -0.2871 2.4523 'International Tables Vol C Tables 4.2.6.8 and 6.1.1.4'

loop_
_geom_angle_atom_site_label_1
_geom_angle_atom_site_label_2
_geom_angle_atom_site_label_3
_geom_angle
_geom_angle_site_symmetry_1
_geom_angle_site_symmetry_3
_geom_angle_publ_flag
N4 La N5 176.63(17) . . ?
N4 La N2 117.47(16) . . ?
N5 La N2 64.99(17) . . ?
N4 La N3 105.05(15) . . ?
N5 La N3 77.39(15) . . ?
N2 La N3 81.29(14) . . ?
N4 La N1 63.79(16) . . ?
N5 La N1 119.58(16) . . ?
N2 La N1 66.18(15) . . ?
N3 La N1 62.03(14) . . ?
N4 La N6 73.37(16) . . ?
N5 La N6 106.63(16) . . ?
N2 La N6 62.41(16) . . ?
N3 La N6 135.30(16) . . ?
N1 La N6 79.10(14) . . ?
N4 La I1 93.83(11) . . ?
N5 La I1 82.98(11) . . ?
N2 La I1 111.83(9) . . ?
N3 La I1 148.90(11) . . ?
N1 La I1 148.80(9) . . ?
N6 La I1 73.47(12) . . ?
N4 La I2 79.10(11) . . ?
N5 La I2 99.66(12) . . ?
N2 La I2 151.50(9) . . ?
N3 La I2 71.64(11) . . ?
N1 La I2 106.84(9) . . ?
N6 La I2 145.59(13) . . ?
I1 La I2 88.41(2) . . ?
C1 N1 C6 106.2(4) . . ?
C1 N1 C21 110.5(4) . . ?
C6 N1 C21 113.7(5) . . ?
C1 N1 La 103.2(4) . . ?
C6 N1 La 109.4(3) . . ?
C21 N1 La 113.1(3) . . ?
C11 N2 C16 109.0(5) . . ?
C11 N2 C22 110.9(5) . . ?
C16 N2 C22 110.3(5) . . ?
C11 N2 La 109.0(3) . . ?
C16 N2 La 102.8(4) . . ?
C22 N2 La 114.5(3) . . ?
C5 N3 C2 117.0(5) . . ?
C5 N3 La 126.7(4) . . ?
C2 N3 La 115.4(4) . . ?
C10 N4 C7 118.8(6) . . ?
C10 N4 La 121.1(4) . . ?
C7 N4 La 119.8(4) . . ?
C15 N5 C12 117.1(6) . . ?
C15 N5 La 125.9(5) . . ?
C12 N5 La 116.9(4) . . ?
C17 N6 C20 115.2(5) . . ?
C17 N6 La 114.7(4) . . ?
C20 N6 La 129.5(5) . . ?
C4 N7 C3 116.7(5) . . ?
C9 N8 C8 117.3(6) . . ?
C14 N9 C13 116.2(7) . . ?
C18 N10 C19 117.5(7) . . ?
N1 C1 C2 111.1(5) . . ?
N3 C2 C3 121.2(6) . . ?
N3 C2 C1 117.3(5) . . ?
C3 C2 C1 121.3(5) . . ?
N7 C3 C2 121.2(6) . . ?
N7 C4 C5 122.2(6) . . ?
N3 C5 C4 121.7(6) . . ?
C7 C6 N1 114.7(5) . . ?
N4 C7 C8 119.0(6) . . ?
N4 C7 C6 119.2(6) . . ?
C8 C7 C6 121.8(6) . . ?
N8 C8 C7 123.1(7) . . ?
N8 C9 C10 121.5(7) . . ?
N4 C10 C9 120.4(7) . . ?
N2 C11 C12 113.0(5) . . ?
N5 C12 C13 119.4(7) . . ?
N5 C12 C11 120.1(6) . . ?
C13 C12 C11 120.5(7) . . ?
N9 C13 C12 123.1(7) . . ?
N9 C14 C15 123.0(7) . . ?
N5 C15 C14 121.1(7) . . ?
N2 C16 C17 111.8(5) . . ?
N6 C17 C18 121.0(7) . . ?
N6 C17 C16 116.6(5) . . ?
C18 C17 C16 122.3(6) . . ?
N10 C18 C17 122.9(8) . . ?
N10 C19 C20 121.3(9) . . ?
C19 C20 N6 121.8(8) . . ?
N1 C21 C22 110.9(5) . . ?
N1 C21 C26 112.3(5) . . ?
C22 C21 C26 112.3(5) . . ?
N2 C22 C21 111.4(5) . . ?
N2 C22 C23 113.8(5) . . ?
C21 C22 C23 110.4(5) . . ?
C24 C23 C22 112.8(6) . . ?
C25 C24 C23 108.4(6) . . ?
C24 C25 C26 110.5(6) . . ?
C21 C26 C25 112.0(6) . . ?
N101 C101 C102 159.379(4) . . ?

loop_
_geom_bond_atom_site_label_1
_geom_bond_atom_site_label_2
_geom_bond_distance
_geom_bond_site_symmetry_2
_geom_bond_publ_flag
La N4 2.606(5) . ?
La N5 2.640(6) . ?
La N2 2.686(5) . ?
La N3 2.704(4) . ?
La N1 2.708(5) . ?
La N6 2.736(5) . ?
La I1 3.1713(7) . ?
La I2 3.2057(6) . ?
N1 C1 1.490(6) . ?
N1 C6 1.509(8) . ?
N1 C21 1.525(8) . ?
N2 C11 1.491(8) . ?
N2 C16 1.493(7) . ?
N2 C22 1.514(8) . ?
N3 C5 1.321(8) . ?
N3 C2 1.331(7) . ?
N4 C10 1.345(9) . ?
N4 C7 1.350(8) . ?
N5 C15 1.330(9) . ?
N5 C12 1.359(9) . ?
N6 C17 1.322(9) . ?
N6 C20 1.378(9) . ?
N7 C4 1.306(9) . ?
N7 C3 1.346(8) . ?
N8 C9 1.320(10) . ?
N8 C8 1.345(9) . ?
N9 C14 1.308(10) . ?
N9 C13 1.328(10) . ?
N10 C18 1.273(11) . ?
N10 C19 1.343(13) . ?
C1 C2 1.503(8) . ?
C2 C3 1.386(7) . ?
C4 C5 1.383(8) . ?
C6 C7 1.469(9) . ?
C7 C8 1.374(10) . ?
C9 C10 1.394(10) . ?
C11 C12 1.510(10) . ?
C12 C13 1.390(10) . ?
C14 C15 1.382(11) . ?
C16 C17 1.523(10) . ?
C17 C18 1.409(9) . ?
C19 C20 1.356(10) . ?
C21 C22 1.526(7) . ?
C21 C26 1.537(9) . ?
C22 C23 1.529(9) . ?
C23 C24 1.506(10) . ?
C24 C25 1.503(9) . ?
C25 C26 1.545(10) . ?
N101 C101 1.1426(2) . ?
C101 C102 1.3436(3) . ?
